data_4310728
loop_
_publ_author_name
'Thomas Rossmeier'
'Markus Reil'
'Nikolaus Korber'

_publ_contact_author
;
                 Nikolaus Korber
                 Institut  f\"ur Anorganische Chemie
                 Universit\"at Regensburg
                 Universit\"atsstr.31
                 93053 Regensburg
                 Deutschland
;
_publ_contact_author_email nikolaus.korber@chemie.uni-regensburg.de
_publ_contact_author_fax '+49 941 9431812'
_publ_contact_author_phone '+49 941 9434448'
_publ_section_title
;
 First Characterization of the Ammine-Ammonium Complex
 [{NH4(NH3)4}2(\m-NH3)2]2+ in the Crystal Structure of
 [NH4(NH3)4][B(C6H5)4].NH3 and the [NH4(NH3)4]+ Complex in
 [NH4(NH3)4][Ca(NH3)7]As3S6.2NH3 and [NH4(NH3)4][Ba(NH3)8]As3S6.NH3
;
_journal_name_full 'Inorganic Chemistry'
_journal_page_first 2206
_journal_page_last 2212
_journal_paper_doi 10.1021/ic035175z
_journal_volume 43
_journal_year 2004
_chemical_formula_sum 'As3 Ca H43 N14 S6'
_chemical_formula_weight 696.68
_chemical_name_systematic
;
  Ammonium Dicalcium Hexathiotriarsenate(III)-Ammonia(1/13)
;
_space_group_IT_number 19
_symmetry_cell_setting orthorhombic
_symmetry_space_group_name_Hall 'P 2ac 2ab'
_symmetry_space_group_name_H-M 'P 21 21 21'
_atom_sites_solution_hydrogens geom
_atom_sites_solution_primary direct
_atom_sites_solution_secondary difmap
_audit_creation_method SHELXL-97
_cell_angle_alpha 90.00
_cell_angle_beta 90.00
_cell_angle_gamma 90.00
_cell_formula_units_Z 4
_cell_length_a 12.1920(10)
_cell_length_b 12.4280(10)
_cell_length_c 19.3960(10)
_cell_measurement_temperature 123(2)
_cell_volume 2938.9(4)
_computing_cell_refinement 'Stoe IPDS Software Vers2.89'
_computing_data_collection 'Stoe IPDS Software Vers2.89'
_computing_data_reduction 'Stoe IPDS Software Vers2.89'
_computing_publication_material 'CIFTAB in SHELXL 97'
_computing_structure_refinement 'SHELXL-97 (Sheldrick, 1997)'
_computing_structure_solution 'SHELXS-97 (Sheldrick, 1990)'
_diffrn_ambient_temperature 123(2)
_diffrn_measured_fraction_theta_full 0.936
_diffrn_measured_fraction_theta_max 0.936
_diffrn_measurement_device_type 'Stoe Imaging Plate Diffraction System'
_diffrn_measurement_method Phi
_diffrn_radiation_monochromator graphite
_diffrn_radiation_source 'fine-focus sealed tube'
_diffrn_radiation_type MoK\a
_diffrn_radiation_wavelength 0.71073
_diffrn_reflns_av_R_equivalents 0.0601
_diffrn_reflns_av_sigmaI/netI 0.0892
_diffrn_reflns_limit_h_max 14
_diffrn_reflns_limit_h_min -14
_diffrn_reflns_limit_k_max 15
_diffrn_reflns_limit_k_min -7
_diffrn_reflns_limit_l_max 23
_diffrn_reflns_limit_l_min -21
_diffrn_reflns_number 11988
_diffrn_reflns_theta_full 25.93
_diffrn_reflns_theta_max 25.93
_diffrn_reflns_theta_min 2.10
_exptl_absorpt_coefficient_mu 4.007
_exptl_absorpt_correction_type refdelf
_exptl_crystal_colour colourless
_exptl_crystal_density_diffrn 1.575
_exptl_crystal_density_method 'not measured'
_exptl_crystal_F_000 1424
_refine_diff_density_max 0.329
_refine_diff_density_min -0.358
_refine_diff_density_rms 0.079
_refine_ls_abs_structure_details 'Flack H D (1983), Acta Cryst. A39, 876-881'
_refine_ls_abs_structure_Flack 0.010(10)
_refine_ls_extinction_method none
_refine_ls_goodness_of_fit_ref 0.773
_refine_ls_hydrogen_treatment mixed
_refine_ls_matrix_type full
_refine_ls_number_parameters 389
_refine_ls_number_reflns 5137
_refine_ls_number_restraints 45
_refine_ls_restrained_S_all 0.773
_refine_ls_R_factor_all 0.0527
_refine_ls_R_factor_gt 0.0332
_refine_ls_shift/su_max 1.731
_refine_ls_shift/su_mean 0.097
_refine_ls_structure_factor_coef Fsqd
_refine_ls_weighting_details 'calc w=1/[\s^2^(Fo^2^)+(0.0184P)^2^+0.0000P] where P=(Fo^2^+2Fc^2^)/3'
_refine_ls_weighting_scheme calc
_refine_ls_wR_factor_gt 0.0511
_refine_ls_wR_factor_ref 0.0544
_reflns_number_gt 3940
_reflns_number_total 5137
_reflns_threshold_expression >2sigma(I)
_cod_data_source_file ic035175zsi20031017_121809_2.cif
_cod_data_source_block a
_cod_original_formula_sum 'H43 As3 Ca N14 S6'
_cod_database_code 4310728

loop_
_symmetry_equiv_pos_as_xyz
'x, y, z'
'-x+1/2, -y, z+1/2'
'x+1/2, -y+1/2, -z'
'-x, y+1/2, -z+1/2'

loop_
_atom_site_label
_atom_site_type_symbol
_atom_site_fract_x
_atom_site_fract_y
_atom_site_fract_z
_atom_site_U_iso_or_equiv
_atom_site_adp_type
_atom_site_occupancy
_atom_site_symmetry_multiplicity
_atom_site_calc_flag
_atom_site_refinement_flags
_atom_site_disorder_assembly
_atom_site_disorder_group
As1 As -0.00124(4) 0.58828(5) 0.04276(3) 0.02349(12) Uani 1 1 d . . .
As2 As 0.12324(3) 0.41750(5) 0.15671(3) 0.02482(13) Uani 1 1 d . . .
As3 As -0.16286(3) 0.44345(5) 0.15176(3) 0.02215(13) Uani 1 1 d . . .
S1 S 0.13027(9) 0.45849(14) 0.04190(9) 0.0285(3) Uani 1 1 d . . .
S2 S -0.30608(8) 0.34185(13) 0.15322(9) 0.0290(3) Uani 1 1 d . . .
S3 S 0.24446(9) 0.29199(14) 0.16233(9) 0.0316(4) Uani 1 1 d . . .
S4 S 0.00802(13) 0.64518(14) -0.06174(7) 0.0354(4) Uani 1 1 d . . .
S5 S -0.03170(8) 0.31388(13) 0.15844(8) 0.0250(3) Uani 1 1 d . . .
S6 S -0.15484(9) 0.48529(12) 0.03681(8) 0.0238(3) Uani 1 1 d . . .
Ca1 Ca -0.06327(7) 0.01999(10) 0.05034(6) 0.0238(3) Uani 1 1 d . . .
N1 N 0.0959(4) -0.1140(5) 0.0392(4) 0.0324(13) Uani 1 1 d D . .
H1A H 0.121(6) -0.133(8) 0.076(4) 0.08(3) Uiso 1 1 d D . .
H1B H 0.141(7) -0.095(11) 0.007(5) 0.12(4) Uiso 1 1 d D . .
H1C H 0.088(3) -0.171(5) 0.019(3) 0.002(13) Uiso 1 1 d D . .
N2 N 0.1001(4) 0.1441(5) 0.0305(3) 0.0271(13) Uani 1 1 d D . .
H2A H 0.151(5) 0.122(7) 0.052(4) 0.05(2) Uiso 1 1 d D . .
H2B H 0.079(10) 0.201(7) 0.043(9) 0.20(7) Uiso 1 1 d D . .
H2C H 0.121(4) 0.143(5) -0.008(3) 0.017(16) Uiso 1 1 d D . .
N3 N 0.0205(4) 0.0314(6) 0.1704(3) 0.0376(14) Uani 1 1 d D . .
H3A H -0.014(4) -0.015(5) 0.188(3) 0.027(18) Uiso 1 1 d D . .
H3B H 0.038(7) 0.105(6) 0.172(5) 0.10(4) Uiso 1 1 d D . .
H3C H 0.092(3) -0.004(5) 0.168(3) 0.018(14) Uiso 1 1 d D . .
N4 N -0.1601(4) 0.1931(5) 0.0190(3) 0.0314(12) Uani 1 1 d D . .
H4A H -0.21(2) 0.155(18) -0.017(17) 0.2(2) Uiso 1 1 d D . .
H4B H -0.205(4) 0.210(6) 0.056(3) 0.039(19) Uiso 1 1 d D . .
H4C H -0.113(5) 0.245(6) 0.018(3) 0.031(19) Uiso 1 1 d D . .
N5 N -0.1662(4) -0.1541(5) 0.0334(4) 0.0384(15) Uani 1 1 d D . .
H5A H -0.226(4) -0.163(6) 0.038(4) 0.028(18) Uiso 1 1 d D . .
H5B H -0.138(7) -0.175(10) 0.069(4) 0.10(4) Uiso 1 1 d D . .
H5C H -0.130(8) -0.182(11) -0.007(5) 0.14(5) Uiso 1 1 d D . .
N6 N -0.0552(4) 0.0073(6) -0.0806(3) 0.0321(13) Uani 1 1 d D . .
H6A H -0.058(4) -0.058(5) -0.100(3) 0.037(18) Uiso 1 1 d D . .
H6B H 0.014(5) 0.013(7) -0.093(3) 0.06(2) Uiso 1 1 d D . .
H6C H -0.106(10) 0.052(14) -0.109(7) 0.24(8) Uiso 1 1 d D . .
N7 N -0.2328(4) 0.0290(8) 0.1346(4) 0.0460(18) Uani 1 1 d D . .
H7A H -0.291(4) 0.025(7) 0.101(3) 0.05(2) Uiso 1 1 d D . .
H7B H -0.238(5) 0.091(6) 0.156(4) 0.06(2) Uiso 1 1 d D . .
H7C H -0.223(4) -0.031(5) 0.155(3) 0.019(15) Uiso 1 1 d D . .
N8 N -0.5086(4) 0.1653(6) 0.1107(3) 0.0366(13) Uani 1 1 d D . .
H8A H -0.471(5) 0.207(6) 0.093(3) 0.028(19) Uiso 1 1 d D . .
H8B H -0.569(4) 0.204(6) 0.107(3) 0.028(17) Uiso 1 1 d D . .
H8C H -0.529(6) 0.109(7) 0.075(4) 0.09(3) Uiso 1 1 d D . .
N9 N -0.5359(4) 0.3938(5) 0.2581(3) 0.0324(14) Uani 1 1 d D . .
H9A H -0.600(4) 0.380(6) 0.237(3) 0.041(19) Uiso 1 1 d D . .
H9B H -0.534(6) 0.386(8) 0.308(3) 0.09(3) Uiso 1 1 d D . .
H9C H -0.474(6) 0.370(7) 0.231(4) 0.08(3) Uiso 1 1 d D . .
N10 N 0.1475(4) 0.8318(6) -0.1588(4) 0.0502(16) Uani 1 1 d D . .
H10A H 0.185(7) 0.890(8) -0.136(5) 0.11(4) Uiso 1 1 d D . .
H10B H 0.185(6) 0.760(7) -0.182(5) 0.08(3) Uiso 1 1 d D . .
H10C H 0.135(7) 0.781(9) -0.120(4) 0.08(3) Uiso 1 1 d D . .
N11 N 0.2779(4) -0.0143(6) 0.1649(3) 0.0449(16) Uani 1 1 d D . .
H11A H 0.301(4) 0.062(5) 0.179(3) 0.042(19) Uiso 1 1 d D . .
H11B H 0.296(5) -0.042(7) 0.212(3) 0.06(2) Uiso 1 1 d D . .
H11C H 0.330(5) -0.033(8) 0.133(4) 0.07(3) Uiso 1 1 d D . .
N12 N -0.0925(6) -0.2438(8) 0.1820(4) 0.065(2) Uani 1 1 d D . .
H12A H -0.134(6) -0.244(8) 0.232(4) 0.07(2) Uiso 1 1 d D . .
H12B H -0.023(6) -0.221(9) 0.191(4) 0.09(3) Uiso 1 1 d D . .
H12C H -0.072(5) -0.168(6) 0.150(4) 0.049(19) Uiso 1 1 d D . .
N13 N -0.2628(7) 0.2051(8) 0.3231(5) 0.080(3) Uani 1 1 d D . .
H13A H -0.252(8) 0.135(8) 0.339(6) 0.11(4) Uiso 1 1 d D . .
H13B H -0.205(18) 0.18(4) 0.36(2) 0.8(3) Uiso 1 1 d D . .
H13C H -0.251(9) 0.269(10) 0.295(6) 0.14(5) Uiso 1 1 d D . .
N14 N -0.0383(5) -0.1189(6) -0.2467(4) 0.0393(15) Uani 1 1 d D . .
H14A H -0.039(4) -0.052(5) -0.246(3) 0.019(16) Uiso 1 1 d D . .
H14B H 0.004(10) -0.141(12) -0.211(5) 0.18(6) Uiso 1 1 d D . .
H14C H -0.045(8) -0.123(12) -0.291(4) 0.11(5) Uiso 1 1 d D . .
H14D H -0.096(4) -0.136(5) -0.232(3) 0.010(14) Uiso 1 1 d D . .

loop_
_atom_site_aniso_label
_atom_site_aniso_U_11
_atom_site_aniso_U_22
_atom_site_aniso_U_33
_atom_site_aniso_U_23
_atom_site_aniso_U_13
_atom_site_aniso_U_12
As1 0.0307(2) 0.0179(3) 0.0218(3) -0.0007(3) 0.0023(2) -0.0035(2)
As2 0.01997(19) 0.0271(3) 0.0274(3) -0.0042(3) -0.0016(2) -0.0018(2)
As3 0.02056(19) 0.0226(3) 0.0233(3) -0.0021(3) 0.0017(2) 0.00134(19)
S1 0.0233(5) 0.0324(9) 0.0297(9) 0.0020(7) 0.0052(5) -0.0002(5)
S2 0.0195(5) 0.0402(10) 0.0273(8) 0.0002(9) 0.0036(6) -0.0034(5)
S3 0.0212(5) 0.0403(10) 0.0334(9) -0.0014(8) -0.0035(6) 0.0039(5)
S4 0.0518(8) 0.0316(10) 0.0229(7) 0.0025(6) 0.0037(7) -0.0084(7)
S5 0.0192(5) 0.0265(9) 0.0292(8) 0.0037(7) -0.0018(6) 0.0007(4)
S6 0.0228(5) 0.0221(8) 0.0265(8) 0.0027(6) -0.0015(5) -0.0003(5)
Ca1 0.0205(4) 0.0256(7) 0.0253(7) -0.0029(5) 0.0024(4) 0.0001(4)
N1 0.032(2) 0.025(4) 0.041(4) -0.005(3) 0.001(3) 0.004(2)
N2 0.021(2) 0.031(4) 0.030(3) -0.003(3) 0.003(2) -0.0038(19)
N3 0.032(2) 0.049(5) 0.032(3) 0.011(3) -0.004(2) -0.002(3)
N4 0.026(2) 0.028(3) 0.040(3) -0.003(3) 0.002(2) 0.001(2)
N5 0.024(2) 0.030(4) 0.061(5) 0.008(3) -0.006(3) -0.007(2)
N6 0.036(2) 0.035(4) 0.025(3) -0.005(3) 0.004(2) 0.000(2)
N7 0.034(3) 0.066(6) 0.037(4) 0.004(4) 0.010(2) 0.004(3)
N8 0.029(2) 0.050(4) 0.031(3) -0.005(3) -0.003(2) -0.011(3)
N9 0.028(2) 0.036(4) 0.033(3) -0.004(3) 0.001(2) -0.005(2)
N10 0.050(3) 0.033(4) 0.068(5) 0.007(4) -0.003(3) -0.014(3)
N11 0.033(2) 0.066(5) 0.036(4) 0.008(4) -0.002(2) -0.011(3)
N12 0.077(5) 0.070(7) 0.050(5) -0.011(4) -0.003(4) 0.008(4)
N13 0.102(5) 0.031(5) 0.108(8) 0.016(5) -0.062(5) -0.012(4)
N14 0.050(3) 0.031(5) 0.037(4) -0.005(3) 0.006(3) 0.007(2)

loop_
_atom_type_symbol
_atom_type_description
_atom_type_scat_dispersion_real
_atom_type_scat_dispersion_imag
_atom_type_scat_source
As As 0.0499 2.0058 'International Tables Vol C Tables 4.2.6.8 and 6.1.1.4'
Ca Ca 0.2262 0.3064 'International Tables Vol C Tables 4.2.6.8 and 6.1.1.4'
S S 0.1246 0.1234 'International Tables Vol C Tables 4.2.6.8 and 6.1.1.4'
N N 0.0061 0.0033 'International Tables Vol C Tables 4.2.6.8 and 6.1.1.4'
H H 0.0000 0.0000 'International Tables Vol C Tables 4.2.6.8 and 6.1.1.4'

loop_
_geom_angle_atom_site_label_1
_geom_angle_atom_site_label_2
_geom_angle_atom_site_label_3
_geom_angle
_geom_angle_site_symmetry_1
_geom_angle_site_symmetry_3
_geom_angle_publ_flag
S4 As1 S6 100.41(6) . . ?
S4 As1 S1 100.92(6) . . ?
S6 As1 S1 100.44(6) . . ?
S3 As2 S1 100.67(7) . . ?
S3 As2 S5 99.12(6) . . ?
S1 As2 S5 99.84(6) . . ?
S2 As3 S5 98.87(6) . . ?
S2 As3 S6 100.39(6) . . ?
S5 As3 S6 100.73(6) . . ?
As1 S1 As2 97.15(6) . . ?
As3 S5 As2 100.45(6) . . ?
As1 S6 As3 96.53(6) . . ?
N5 Ca1 N4 117.79(18) . . ?
N5 Ca1 N3 111.5(2) . . ?
N4 Ca1 N3 111.1(2) . . ?
N5 Ca1 N2 152.6(2) . . ?
N4 Ca1 N2 79.27(18) . . ?
N3 Ca1 N2 77.9(2) . . ?
N5 Ca1 N6 80.6(2) . . ?
N4 Ca1 N6 80.3(2) . . ?
N3 Ca1 N6 154.13(16) . . ?
N2 Ca1 N6 81.74(19) . . ?
N5 Ca1 N1 78.97(19) . . ?
N4 Ca1 N1 152.3(2) . . ?
N3 Ca1 N1 79.1(2) . . ?
N2 Ca1 N1 77.8(2) . . ?
N6 Ca1 N1 81.2(2) . . ?
N5 Ca1 N7 74.2(2) . . ?
N4 Ca1 N7 75.3(2) . . ?
N3 Ca1 N7 75.24(19) . . ?
N2 Ca1 N7 132.9(2) . . ?
N6 Ca1 N7 130.63(19) . . ?
N1 Ca1 N7 132.3(2) . . ?

loop_
_geom_bond_atom_site_label_1
_geom_bond_atom_site_label_2
_geom_bond_distance
_geom_bond_site_symmetry_2
_geom_bond_publ_flag
As1 S4 2.1496(16) . ?
As1 S6 2.2713(14) . ?
As1 S1 2.2744(16) . ?
As2 S3 2.1515(16) . ?
As2 S1 2.2859(18) . ?
As2 S5 2.2865(14) . ?
As3 S2 2.1550(14) . ?
As3 S5 2.2731(14) . ?
As3 S6 2.2916(17) . ?
Ca1 N5 2.523(6) . ?
Ca1 N4 2.528(6) . ?
Ca1 N3 2.547(5) . ?
Ca1 N2 2.549(5) . ?
Ca1 N6 2.546(6) . ?
Ca1 N1 2.566(5) . ?
Ca1 N7 2.638(6) . ?

loop_
_geom_hbond_atom_site_label_D
_geom_hbond_atom_site_label_H
_geom_hbond_atom_site_label_A
_geom_hbond_distance_DH
_geom_hbond_distance_HA
_geom_hbond_distance_DA
_geom_hbond_angle_DHA
_geom_hbond_site_symmetry_A
N1 H1B S6 0.87(7) 2.96(8) 3.737(6) 151(9) 3
N1 H1C S4 0.82(5) 2.94(5) 3.733(7) 166(4) 1_545
N2 H2B S5 0.79(8) 2.97(13) 3.633(6) 144(14) .
N2 H2C S2 0.79(5) 2.96(5) 3.746(6) 175(6) 3
N3 H3B S5 0.93(7) 2.75(8) 3.575(8) 148(7) .
N3 H3C N11 0.97(4) 2.28(4) 3.191(7) 156(5) .
N4 H4A S1 1.01(18) 2.49(16) 3.388(6) 147(26) 3_455
N4 H4A S3 1.01(18) 3.0(3) 3.710(6) 132(21) 3_455
N4 H4B S2 0.92(6) 2.79(7) 3.656(6) 157(6) .
N5 H5B N12 0.82(7) 2.41(7) 3.219(11) 168(9) .
N5 H5C S4 0.96(7) 2.93(10) 3.760(7) 145(10) 1_545
N6 H6C S3 0.99(8) 2.86(9) 3.835(6) 168(14) 3_455
N7 H7A S1 0.97(5) 2.94(6) 3.812(7) 151(5) 3_455
N8 H8A S2 0.77(6) 2.87(6) 3.404(6) 129(6) .
N8 H8B S3 0.88(5) 2.75(5) 3.543(6) 151(5) 1_455
N8 H8C S6 1.01(7) 2.91(7) 3.856(5) 157(7) 3_455
N9 H9A S3 0.90(5) 2.62(6) 3.496(5) 163(6) 1_455
N9 H9B S4 0.97(6) 2.58(6) 3.545(6) 174(7) 2_465
N9 H9C S2 0.97(6) 2.56(6) 3.522(5) 170(8) .
N10 H10B N12 1.10(8) 2.72(8) 3.384(10) 118(6) 3
N10 H10C S4 1.00(7) 2.55(8) 3.437(7) 148(7) .
N11 H11A S3 1.02(6) 2.96(7) 3.829(8) 143(4) .
N11 H11B S2 0.99(6) 2.99(7) 3.969(7) 167(6) 4_545
N11 H11C S4 0.92(6) 2.92(7) 3.811(7) 162(7) 3
N12 H12A S3 1.09(6) 2.49(7) 3.570(8) 169(7) 4_545
N12 H12C N5 1.16(6) 2.54(7) 3.219(11) 116(5) .
N12 H12C N3 1.16(6) 2.75(7) 3.694(12) 138(5) .
N13 H13C S2 0.97(9) 2.98(11) 3.746(10) 137(10) .
N13 H13C N11 0.97(9) 2.82(13) 3.500(12) 128(10) 4
N14 H14A N9 0.83(6) 1.98(6) 2.806(10) 172(6) 3
N14 H14B N10 0.90(7) 2.06(9) 2.902(9) 156(12) 1_545
N14 H14C N8 0.86(7) 2.09(8) 2.883(9) 153(10) 2_454
N14 H14D N13 0.79(4) 2.20(5) 2.977(10) 168(5) 2_454
